data_4332735
loop_
_publ_author_name
'Silva, Rosalice M.'
'Liddle, Brendan J.'
'Lindeman, Sergey J.'
'Smith, Mark D.'
'Gardinier, James R.'

_publ_section_title
;
 Ligand-Promoted Solvent-Dependent Ionization and Conformational
 Equilibria of Re(CO)3Br[CH2(S-tim)2] (tim = 1-methylthioimidazolyl).
 Crystal Structures of Re(CO)3Br[CH2(S-tim)2] and
 {Re(CO)3(CH3CN)[CH2(S-tim)2]}(PF6)
;
_journal_issue 17
_journal_name_full 'Inorganic Chemistry'
_journal_page_first 6794
_journal_page_last 6802
_journal_paper_doi 10.1021/ic060765t
_journal_volume 45
_journal_year 2006
_chemical_absolute_configuration ad
_chemical_formula_moiety 'C12 H12 Br N4 O3 Re S2'
_chemical_formula_sum 'C12 H12 Br N4 O3 Re S2'
_chemical_formula_weight 590.49
_chemical_name_systematic
; 
 ? 
;
_space_group_IT_number 178
_symmetry_cell_setting hexagonal
_symmetry_space_group_name_Hall 'P 61 2 (0 0 5)'
_symmetry_space_group_name_H-M 'P 61 2 2'
_atom_sites_solution_hydrogens geom
_atom_sites_solution_primary direct
_atom_sites_solution_secondary difmap
_audit_creation_method SHELXL-97
_cell_angle_alpha 90.00
_cell_angle_beta 90.00
_cell_angle_gamma 120.00
_cell_formula_units_Z 6
_cell_length_a 8.6926(3)
_cell_length_b 8.6926(3)
_cell_length_c 40.452(2)
_cell_measurement_reflns_used 6976
_cell_measurement_temperature 150(1)
_cell_measurement_theta_max 26.365
_cell_measurement_theta_min 2.706
_cell_volume 2647.10(18)
_computing_cell_refinement 'SAINT+ NT V6.22 (Bruker, 2001)'
_computing_data_collection 'SMART NT V5.625 (Bruker, 1998)'
_computing_data_reduction 'SAINT+ NT V6.22'
_computing_molecular_graphics 'SHELXTL V6.1 (Sheldrick, 2000)'
_computing_publication_material 'SHELXTL V6.1'
_computing_structure_refinement 'SHELXL-97 (Sheldrick, 1997)'
_computing_structure_solution 'SHELXS-97 (Sheldrick, 1990)'
_diffrn_ambient_temperature 150(1)
_diffrn_measured_fraction_theta_full 1.000
_diffrn_measured_fraction_theta_max 1.000
_diffrn_measurement_device_type 'Bruker SMART APEX CCD diffractometer'
_diffrn_measurement_method 'omega scans'
_diffrn_radiation_monochromator graphite
_diffrn_radiation_source 'fine-focus sealed tube'
_diffrn_radiation_type MoK\a
_diffrn_radiation_wavelength 0.71073
_diffrn_reflns_av_R_equivalents 0.0420
_diffrn_reflns_av_sigmaI/netI 0.0166
_diffrn_reflns_limit_h_max 10
_diffrn_reflns_limit_h_min -10
_diffrn_reflns_limit_k_max 10
_diffrn_reflns_limit_k_min -10
_diffrn_reflns_limit_l_max 50
_diffrn_reflns_limit_l_min -50
_diffrn_reflns_number 27944
_diffrn_reflns_theta_full 26.37
_diffrn_reflns_theta_max 26.37
_diffrn_reflns_theta_min 2.71
_diffrn_standards_decay_% none
_exptl_absorpt_coefficient_mu 9.403
_exptl_absorpt_correction_T_max 1.0000
_exptl_absorpt_correction_T_min 0.8441
_exptl_absorpt_correction_type multi-scan
_exptl_absorpt_process_details '(SADABS, Bruker, 2001)'
_exptl_crystal_colour colorless
_exptl_crystal_density_diffrn 2.222
_exptl_crystal_density_meas 0
_exptl_crystal_density_method 'not measured'
_exptl_crystal_description 'hexagonal block'
_exptl_crystal_F_000 1668
_exptl_crystal_size_max 0.20
_exptl_crystal_size_mid 0.18
_exptl_crystal_size_min 0.16
_refine_diff_density_max 1.309
_refine_diff_density_min -0.966
_refine_diff_density_rms 0.141
_refine_ls_abs_structure_details 'Flack H D (1983), Acta Cryst. A39, 876-881'
_refine_ls_abs_structure_Flack 0.04(3)
_refine_ls_extinction_method none
_refine_ls_goodness_of_fit_ref 1.087
_refine_ls_hydrogen_treatment constr
_refine_ls_matrix_type full
_refine_ls_number_parameters 110
_refine_ls_number_reflns 1806
_refine_ls_number_restraints 0
_refine_ls_restrained_S_all 1.087
_refine_ls_R_factor_all 0.0328
_refine_ls_R_factor_gt 0.0327
_refine_ls_shift/su_max 0.000
_refine_ls_shift/su_mean 0.000
_refine_ls_structure_factor_coef Fsqd
_refine_ls_weighting_details 'calc w=1/[\s^2^(Fo^2^)+(0.0101P)^2^+42.6509P] where P=(Fo^2^+2Fc^2^)/3'
_refine_ls_weighting_scheme calc
_refine_ls_wR_factor_gt 0.0777
_refine_ls_wR_factor_ref 0.0777
_reflns_number_gt 1800
_reflns_number_total 1806
_reflns_threshold_expression >2sigma(I)
_cod_data_source_file ic060765tsup1.cif
_cod_data_source_block Compound1
_cod_depositor_comments
;
The following automatic conversions were performed:

'_symmetry_cell_setting' value 'Hexagonal' changed to 'hexagonal'
according to /home/saulius/struct/CIF-dictionaries/cif_core.dic
dictionary named 'cif_core.dic' version 2.4.2 from 2011-04-26.

Automatic conversion script
Id: cif_fix_values 1891 2012-01-12 08:04:46Z andrius 
;
_cod_original_cell_volume 2647.11(19)
_cod_original_sg_symbol_Hall 'P 61 2 (0 0 -1)'
_cod_database_code 4332735

loop_
_symmetry_equiv_pos_as_xyz
'x, y, z'
'-y, x-y, z+1/3'
'-x+y, -x, z+2/3'
'-x, -y, z+1/2'
'y, -x+y, z+5/6'
'x-y, x, z+1/6'
'y, x, -z+1/3'
'x-y, -y, -z'
'-x, -x+y, -z+2/3'
'-y, -x, -z+5/6'
'-x+y, y, -z+1/2'
'x, x-y, -z+1/6'

loop_
_atom_site_label
_atom_site_type_symbol
_atom_site_fract_x
_atom_site_fract_y
_atom_site_fract_z
_atom_site_U_iso_or_equiv
_atom_site_adp_type
_atom_site_occupancy
_atom_site_symmetry_multiplicity
_atom_site_calc_flag
_atom_site_refinement_flags
_atom_site_disorder_assembly
_atom_site_disorder_group
Re1 Re 0.26788(6) 0.13394(3) 0.0833 0.01839(12) Uani 1 2 d S . .
Br1 Br 0.2876(3) 0.4309(3) 0.06782(5) 0.0286(4) Uani 0.50 1 d P A 1
S1 S 0.7478(3) 0.5468(3) 0.09015(6) 0.0398(6) Uani 1 1 d . A .
C1 C 0.8773(18) 0.4387(9) 0.0833 0.054(4) Uani 1 2 d S . .
H1A H 0.9551 0.4941 0.0639 0.064 Uiso 0.50 1 calc PR . .
H1B H 0.9551 0.4609 0.1027 0.064 Uiso 0.50 1 calc PR . .
C11 C 0.6258(11) 0.4206(12) 0.1240(2) 0.0274(19) Uani 1 1 d . . .
C12 C 0.4297(11) 0.2140(13) 0.1549(2) 0.0270(18) Uani 1 1 d . . .
H12 H 0.3248 0.1106 0.1620 0.032 Uiso 1 1 calc R A .
C13 C 0.5637(13) 0.3240(13) 0.1747(2) 0.030(2) Uani 1 1 d . A .
H13 H 0.5703 0.3130 0.1980 0.036 Uiso 1 1 calc R . .
C14 C 0.8569(16) 0.5994(14) 0.1665(3) 0.053(3) Uani 1 1 d . . .
H14A H 0.8915 0.7033 0.1524 0.080 Uiso 1 1 calc R A .
H14B H 0.9477 0.5643 0.1653 0.080 Uiso 1 1 calc R . .
H14C H 0.8456 0.6291 0.1894 0.080 Uiso 1 1 calc R . .
C21 C 0.0839(11) 0.0869(11) 0.1141(2) 0.0246(19) Uani 1 1 d . A .
O21 O -0.0327(9) 0.0603(10) 0.13127(15) 0.0391(17) Uani 1 1 d . . .
C22 C 0.262(2) 0.346(3) 0.0724(4) 0.019(4) Uiso 0.50 1 d P A 2
O22 O 0.257(3) 0.470(3) 0.0625(5) 0.055(7) Uiso 0.50 1 d P A 2
N11 N 0.4666(9) 0.2730(9) 0.12264(16) 0.0211(15) Uani 1 1 d . A .
N12 N 0.6875(10) 0.4533(10) 0.15531(19) 0.0280(18) Uani 1 1 d . A .

loop_
_atom_site_aniso_label
_atom_site_aniso_U_11
_atom_site_aniso_U_22
_atom_site_aniso_U_33
_atom_site_aniso_U_23
_atom_site_aniso_U_13
_atom_site_aniso_U_12
Re1 0.0150(2) 0.02158(18) 0.01641(18) 0.00135(17) 0.000 0.00749(11)
Br1 0.0311(10) 0.0301(13) 0.0292(9) 0.0080(8) 0.0055(8) 0.0188(10)
S1 0.0296(12) 0.0291(12) 0.0410(14) 0.0045(10) -0.0023(10) -0.0002(10)
C1 0.015(6) 0.066(9) 0.063(10) -0.023(9) 0.000 0.008(3)
C11 0.020(4) 0.022(5) 0.037(5) -0.002(4) -0.007(4) 0.008(4)
C12 0.024(4) 0.031(5) 0.023(4) 0.004(4) 0.000(3) 0.011(4)
C13 0.040(5) 0.043(5) 0.021(4) -0.004(4) -0.005(4) 0.031(5)
C14 0.051(7) 0.034(6) 0.063(7) -0.017(6) -0.032(6) 0.013(5)
C21 0.019(4) 0.029(5) 0.020(4) 0.002(3) -0.003(3) 0.007(3)
O21 0.021(3) 0.060(5) 0.027(3) 0.002(3) 0.007(3) 0.013(3)
N11 0.018(3) 0.024(4) 0.022(3) 0.000(3) 0.001(3) 0.012(3)
N12 0.025(4) 0.031(4) 0.032(4) -0.015(3) -0.016(3) 0.017(3)

loop_
_atom_type_symbol
_atom_type_description
_atom_type_scat_dispersion_real
_atom_type_scat_dispersion_imag
_atom_type_scat_source
C C 0.0033 0.0016 'International Tables Vol C Tables 4.2.6.8 and 6.1.1.4'
H H 0.0000 0.0000 'International Tables Vol C Tables 4.2.6.8 and 6.1.1.4'
N N 0.0061 0.0033 'International Tables Vol C Tables 4.2.6.8 and 6.1.1.4'
O O 0.0106 0.0060 'International Tables Vol C Tables 4.2.6.8 and 6.1.1.4'
S S 0.1246 0.1234 'International Tables Vol C Tables 4.2.6.8 and 6.1.1.4'
Br Br -0.2901 2.4595 'International Tables Vol C Tables 4.2.6.8 and 6.1.1.4'
Re Re -1.0185 7.2310 'International Tables Vol C Tables 4.2.6.8 and 6.1.1.4'

loop_
_geom_angle_atom_site_label_1
_geom_angle_atom_site_label_2
_geom_angle_atom_site_label_3
_geom_angle
_geom_angle_site_symmetry_1
_geom_angle_site_symmetry_3
C21 Re1 C21 86.6(5) 12 .
C21 Re1 C22 91.8(6) 12 .
C21 Re1 C22 86.3(6) . .
C21 Re1 C22 86.3(6) 12 12
C21 Re1 C22 91.8(6) . 12
C22 Re1 C22 177.4(11) . 12
C21 Re1 N11 174.5(3) 12 .
C21 Re1 N11 89.4(3) . .
C22 Re1 N11 91.7(5) . .
C22 Re1 N11 90.0(6) 12 .
C21 Re1 N11 89.4(3) 12 12
C21 Re1 N11 174.5(3) . 12
C22 Re1 N11 90.0(6) . 12
C22 Re1 N11 91.7(5) 12 12
N11 Re1 N11 94.8(3) . 12
C21 Re1 Br1 94.7(3) 12 .
C21 Re1 Br1 90.1(3) . .
C22 Re1 Br1 4.7(6) . .
C22 Re1 Br1 177.9(6) 12 .
N11 Re1 Br1 89.14(18) . .
N11 Re1 Br1 86.38(18) 12 .
C21 Re1 Br1 90.1(3) 12 12
C21 Re1 Br1 94.7(3) . 12
C22 Re1 Br1 177.9(6) . 12
C22 Re1 Br1 4.7(6) 12 12
N11 Re1 Br1 86.38(18) . 12
N11 Re1 Br1 89.14(18) 12 12
Br1 Re1 Br1 173.39(10) . 12
C11 S1 C1 97.7(4) . .
S1 C1 S1 114.9(7) 12 .
S1 C1 H1A 108.5 12 .
S1 C1 H1A 108.5 . .
S1 C1 H1B 108.5 12 .
S1 C1 H1B 108.5 . .
H1A C1 H1B 107.5 . .
N11 C11 N12 110.6(8) . .
N11 C11 S1 125.7(7) . .
N12 C11 S1 123.5(7) . .
C13 C12 N11 110.1(8) . .
C13 C12 H12 125.0 . .
N11 C12 H12 125.0 . .
C12 C13 N12 106.9(8) . .
C12 C13 H13 126.6 . .
N12 C13 H13 126.6 . .
N12 C14 H14A 109.5 . .
N12 C14 H14B 109.5 . .
H14A C14 H14B 109.5 . .
N12 C14 H14C 109.5 . .
H14A C14 H14C 109.5 . .
H14B C14 H14C 109.5 . .
O21 C21 Re1 176.0(7) . .
O22 C22 Re1 173.3(17) . .
C11 N11 C12 104.8(7) . .
C11 N11 Re1 134.8(6) . .
C12 N11 Re1 120.2(6) . .
C11 N12 C13 107.7(7) . .
C11 N12 C14 126.7(9) . .
C13 N12 C14 125.6(8) . .

loop_
_geom_bond_atom_site_label_1
_geom_bond_atom_site_label_2
_geom_bond_distance
_geom_bond_site_symmetry_2
Re1 C21 1.902(8) 12
Re1 C21 1.902(8) .
Re1 C22 1.92(2) .
Re1 C22 1.92(2) 12
Re1 N11 2.210(7) .
Re1 N11 2.210(7) 12
Re1 Br1 2.577(3) .
Re1 Br1 2.577(3) 12
S1 C11 1.742(10) .
S1 C1 1.813(8) .
C1 S1 1.813(8) 12
C1 H1A 0.9900 .
C1 H1B 0.9900 .
C11 N11 1.337(11) .
C11 N12 1.350(11) .
C12 C13 1.343(12) .
C12 N11 1.378(10) .
C12 H12 0.9500 .
C13 N12 1.352(12) .
C13 H13 0.9500 .
C14 N12 1.455(12) .
C14 H14A 0.9800 .
C14 H14B 0.9800 .
C14 H14C 0.9800 .
C21 O21 1.153(10) .
C22 O22 1.17(3) .

loop_
_geom_torsion_atom_site_label_1
_geom_torsion_atom_site_label_2
_geom_torsion_atom_site_label_3
_geom_torsion_atom_site_label_4
_geom_torsion
_geom_torsion_site_symmetry_1
_geom_torsion_site_symmetry_4
C11 S1 C1 S1 57.0(3) . 12
C1 S1 C11 N11 -92.2(8) . .
C1 S1 C11 N12 82.7(8) . .
N11 C12 C13 N12 -0.4(11) . .
N12 C11 N11 C12 0.3(10) . .
S1 C11 N11 C12 175.8(7) . .
N12 C11 N11 Re1 175.7(5) . .
S1 C11 N11 Re1 -8.9(12) . .
C13 C12 N11 C11 0.0(10) . .
C13 C12 N11 Re1 -176.2(6) . .
C21 Re1 N11 C11 -139.8(8) . .
C22 Re1 N11 C11 -53.5(9) . .
C22 Re1 N11 C11 128.4(9) 12 .
N11 Re1 N11 C11 36.7(7) 12 .
Br1 Re1 N11 C11 -49.6(8) . .
Br1 Re1 N11 C11 125.5(8) 12 .
C21 Re1 N11 C12 35.0(7) . .
C22 Re1 N11 C12 121.2(8) . .
C22 Re1 N11 C12 -56.9(8) 12 .
N11 Re1 N11 C12 -148.6(7) 12 .
Br1 Re1 N11 C12 125.1(6) . .
Br1 Re1 N11 C12 -59.7(6) 12 .
N11 C11 N12 C13 -0.6(10) . .
S1 C11 N12 C13 -176.1(7) . .
N11 C11 N12 C14 178.8(9) . .
S1 C11 N12 C14 3.2(13) . .
C12 C13 N12 C11 0.6(10) . .
C12 C13 N12 C14 -178.8(9) . .
